data_7134867
loop_
_publ_author_name
'Kumar, Sachin'
'Fern&#xe1;ndez, Sergio'
'Saltsman, Irena'
'Fridman, Natalia'
'Mahammed, Atif'
'Miller, Alexander J. M.'
'Gross, Zeev'

_publ_section_title
;
 Substituents effects on the electrocatalytic CO<sub>2</sub> reduction by
 cobalt corroles in solution.
;
_journal_issue 69
_journal_name_full 'Chemical communications (Cambridge, England)'
_journal_page_first 12924
_journal_page_last 12927
_journal_paper_doi 10.1039/d5cc02717a
_journal_volume 61
_journal_year 2025
_chemical_formula_moiety '4(C39 H20 F10 N4 O2), C H2 Cl2'
_chemical_formula_sum 'C157 H82 Cl2 F40 N16 O8'
_chemical_formula_weight 3151.28
_chemical_name_common 'Gross121R (Sachin Kumar)'
_space_group_crystal_system orthorhombic
_space_group_IT_number 61
_space_group_name_Hall '-P 2ac 2ab'
_space_group_name_H-M_alt 'P b c a'
_atom_sites_solution_hydrogens mixed
_audit_creation_method SHELXL-2018/3
_audit_update_record
;
2025-02-04 deposited with the CCDC.	2025-07-23 downloaded from the CCDC.
;
_cell_angle_alpha 90
_cell_angle_beta 90
_cell_angle_gamma 90
_cell_formula_units_Z 2
_cell_length_a 23.9044(5)
_cell_length_b 10.7288(2)
_cell_length_c 26.6966(9)
_cell_measurement_reflns_used 7287
_cell_measurement_temperature 100(2)
_cell_measurement_theta_max 80.267
_cell_measurement_theta_min 3.311
_cell_volume 6846.8(3)
_computing_cell_refinement 'CrysAlisPro 1.171.42.54a (Rigaku OD, 2022)'
_computing_data_collection 'CrysAlisPro 1.171.42.54a (Rigaku OD, 2022)'
_computing_data_reduction 'CrysAlisPro 1.171.42.54a (Rigaku OD, 2022)'
_computing_molecular_graphics 'Olex2 1.3 (Dolomanov et al., 2009)'
_computing_publication_material 'Olex2 1.3 (Dolomanov et al., 2009)'
_computing_structure_refinement 'SHELXL-2014/7 (Sheldrick, 2014)'
_computing_structure_solution 'SHELXT 2016/4 (Sheldrick, 2016)'
_diffrn_ambient_temperature 100(2)
_diffrn_detector_area_resol_mean 95
_diffrn_measured_fraction_theta_full 0.992
_diffrn_measured_fraction_theta_max 0.972
_diffrn_measurement_device_type 'XtaLAB Synergy-S'
_diffrn_measurement_method '\w scans'
_diffrn_radiation_type CuK\a
_diffrn_radiation_wavelength 1.54184
_diffrn_reflns_av_R_equivalents 0.0842
_diffrn_reflns_av_unetI/netI 0.0518
_diffrn_reflns_Laue_measured_fraction_full 0.992
_diffrn_reflns_Laue_measured_fraction_max 0.972
_diffrn_reflns_limit_h_max 29
_diffrn_reflns_limit_h_min -30
_diffrn_reflns_limit_k_max 8
_diffrn_reflns_limit_k_min -13
_diffrn_reflns_limit_l_max 33
_diffrn_reflns_limit_l_min -32
_diffrn_reflns_number 29652
_diffrn_reflns_point_group_measured_fraction_full 0.992
_diffrn_reflns_point_group_measured_fraction_max 0.972
_diffrn_reflns_theta_full 67.684
_diffrn_reflns_theta_max 80.267
_diffrn_reflns_theta_min 3.311
_exptl_absorpt_coefficient_mu 1.512
_exptl_absorpt_correction_T_max 0.819
_exptl_absorpt_correction_T_min 0.693
_exptl_absorpt_correction_type multi-scan
_exptl_absorpt_process_details
;
CrysAlisPro 1.171.42.54a (Rigaku Oxford Diffraction, 2022)
Spherical absorption correction
using equivalent radius and absorption coefficient.
Empirical absorption correction using spherical harmonics,
implemented in SCALE3 ABSPACK scaling algorithm.
;
_exptl_crystal_colour 'dark violet'
_exptl_crystal_density_diffrn 1.529
_exptl_crystal_description block
_exptl_crystal_F_000 3188
_exptl_crystal_size_max 0.240
_exptl_crystal_size_mid 0.120
_exptl_crystal_size_min 0.120
_refine_diff_density_max 0.468
_refine_diff_density_min -0.372
_refine_diff_density_rms 0.075
_refine_ls_extinction_method none
_refine_ls_goodness_of_fit_ref 1.103
_refine_ls_hydrogen_treatment mixed
_refine_ls_matrix_type full
_refine_ls_number_parameters 633
_refine_ls_number_reflns 7287
_refine_ls_number_restraints 864
_refine_ls_restrained_S_all 1.043
_refine_ls_R_factor_all 0.0953
_refine_ls_R_factor_gt 0.0811
_refine_ls_shift/su_max 0.000
_refine_ls_shift/su_mean 0.000
_refine_ls_structure_factor_coef Fsqd
_refine_ls_weighting_details 'w=1/[\s^2^(Fo^2^)+(0.0857P)^2^+11.0970P] where P=(Fo^2^+2Fc^2^)/3'
_refine_ls_weighting_scheme calc
_refine_ls_wR_factor_gt 0.2056
_refine_ls_wR_factor_ref 0.2163
_reflns_Friedel_coverage 0.000
_reflns_number_gt 5867
_reflns_number_total 7287
_reflns_threshold_expression 'I > 2\s(I)'
_cod_data_source_file d5cc02717a2.cif
_cod_data_source_block Gross121R
_cod_depositor_comments 'Adding full bibliography for 7134866--7134867.cif.'
_cod_database_code 7134867
_shelx_shelxl_version_number 2018/3
_shelx_space_group_comment
;
The symmetry employed for this shelxl refinement is uniquely defined
by the following loop, which should always be used as a source of
symmetry information in preference to the above space-group names.
They are only intended as comments.
;
_shelx_estimated_absorpt_t_min 0.713
_shelx_estimated_absorpt_t_max 0.839

loop_
_space_group_symop_operation_xyz
'x, y, z'
'-x+1/2, -y, z+1/2'
'-x, y+1/2, -z+1/2'
'x+1/2, -y+1/2, -z'
'-x, -y, -z'
'x-1/2, y, -z-1/2'
'x, -y-1/2, z-1/2'
'-x-1/2, y-1/2, z'

loop_
_atom_site_label
_atom_site_type_symbol
_atom_site_fract_x
_atom_site_fract_y
_atom_site_fract_z
_atom_site_U_iso_or_equiv
_atom_site_adp_type
_atom_site_occupancy
_atom_site_site_symmetry_order
_atom_site_calc_flag
_atom_site_refinement_flags_posn
_atom_site_refinement_flags_adp
_atom_site_refinement_flags_occupancy
_atom_site_disorder_assembly
_atom_site_disorder_group
F6 F 0.36094(8) 0.8582(2) 0.83760(10) 0.0530(6) Uani 1 1 d . U . . .
F7 F 0.31766(10) 0.9889(2) 0.91464(9) 0.0557(6) Uani 1 1 d . U . . .
F8 F 0.21172(9) 0.9448(2) 0.94550(9) 0.0528(6) Uani 1 1 d . U . . .
F9 F 0.14950(8) 0.7660(2) 0.89990(9) 0.0510(5) Uani 1 1 d . U . . .
F10 F 0.19253(8) 0.63298(19) 0.82331(8) 0.0446(5) Uani 1 1 d . U . . .
O1 O 0.56829(9) 0.5050(2) 0.76549(9) 0.0386(5) Uani 1 1 d . U . . .
O2 O 0.45434(9) 0.1876(2) 0.82657(9) 0.0367(5) Uani 1 1 d . U . . .
N1 N 0.42725(11) 0.3769(2) 0.67809(10) 0.0339(6) Uani 1 1 d . U . . .
H1 H 0.398370 0.426369 0.682773 0.041 Uiso 1 1 calc R U . . .
N2 N 0.38383(10) 0.5312(2) 0.76265(11) 0.0335(6) Uani 1 1 d . U . . .
H2 H 0.3903(18) 0.571(4) 0.7339(17) 0.048(12) Uiso 1 1 d . . . . .
N3 N 0.29399(11) 0.5789(2) 0.70366(11) 0.0345(6) Uani 1 1 d . U . . .
H3 H 0.312(2) 0.509(5) 0.706(2) 0.087(18) Uiso 1 1 d . . . . .
N4 N 0.33810(11) 0.4584(2) 0.63063(10) 0.0343(6) Uani 1 1 d . U . . .
C1 C 0.40715(17) 0.3303(4) 0.59048(15) 0.0500(9) Uani 1 1 d . U . . .
C2 C 0.43919(14) 0.3174(3) 0.63405(13) 0.0383(7) Uani 1 1 d . U . . .
C3 C 0.48829(15) 0.2457(3) 0.64250(14) 0.0418(7) Uani 1 1 d . U . . .
H3A H 0.506418 0.193603 0.618736 0.050 Uiso 1 1 calc R U . . .
C4 C 0.50482(14) 0.2651(3) 0.69102(13) 0.0362(7) Uani 1 1 d . U . . .
H4 H 0.536566 0.228848 0.706691 0.043 Uiso 1 1 calc R U . . .
C5 C 0.46638(12) 0.3489(3) 0.71399(12) 0.0310(6) Uani 1 1 d . U . . .
C6 C 0.46680(12) 0.3896(3) 0.76425(12) 0.0305(6) Uani 1 1 d . U . . .
C7 C 0.42681(12) 0.4672(3) 0.78689(12) 0.0298(6) Uani 1 1 d . U . . .
C8 C 0.41951(13) 0.4896(3) 0.83880(12) 0.0323(6) Uani 1 1 d . U . . .
H8 H 0.442531 0.457475 0.864784 0.039 Uiso 1 1 calc R U . . .
C9 C 0.37399(13) 0.5648(3) 0.84540(13) 0.0338(6) Uani 1 1 d . U . . .
H9 H 0.360017 0.592701 0.876775 0.041 Uiso 1 1 calc R U . . .
C10 C 0.35099(12) 0.5946(3) 0.79808(13) 0.0319(6) Uani 1 1 d . U . . .
C11 C 0.30321(12) 0.6647(3) 0.78676(13) 0.0330(6) Uani 1 1 d . U . . .
C12 C 0.27795(12) 0.6645(3) 0.73888(13) 0.0329(6) Uani 1 1 d . U . . .
C13 C 0.23925(14) 0.7428(3) 0.71376(16) 0.0441(8) Uani 1 1 d . U . . .
H13 H 0.220002 0.811371 0.728214 0.053 Uiso 1 1 calc R U . . .
C14 C 0.23414(14) 0.7026(3) 0.66473(15) 0.0440(8) Uani 1 1 d . U . . .
H14 H 0.210641 0.738217 0.639849 0.053 Uiso 1 1 calc R U . . .
C15 C 0.27003(13) 0.5995(3) 0.65826(14) 0.0372(7) Uani 1 1 d . U . . .
C16 C 0.29285(14) 0.5268(3) 0.61855(14) 0.0394(7) Uani 1 1 d . U . . .
C17 C 0.2817(2) 0.5109(5) 0.56578(17) 0.0669(13) Uani 1 1 d . U . . .
H17 H 0.252001 0.547705 0.547315 0.080 Uiso 1 1 calc R U . . .
C18 C 0.3214(2) 0.4340(5) 0.54773(17) 0.0738(15) Uani 1 1 d . U . . .
H18 H 0.324976 0.406604 0.514034 0.089 Uiso 1 1 calc R U . . .
C19 C 0.35746(16) 0.4008(4) 0.58868(14) 0.0467(8) Uani 1 1 d . U . . .
C26 C 0.27823(12) 0.7409(3) 0.82754(13) 0.0341(7) Uani 1 1 d . U . . .
C27 C 0.30889(13) 0.8327(3) 0.85224(14) 0.0387(7) Uani 1 1 d . U . . .
C28 C 0.28657(15) 0.9015(3) 0.89159(15) 0.0416(8) Uani 1 1 d . U . . .
C29 C 0.23320(14) 0.8796(3) 0.90725(14) 0.0403(7) Uani 1 1 d . U . . .
C30 C 0.20133(13) 0.7892(3) 0.88391(14) 0.0385(7) Uani 1 1 d . U . . .
C31 C 0.22434(13) 0.7220(3) 0.84432(13) 0.0356(7) Uani 1 1 d . U . . .
C32 C 0.51361(12) 0.3423(3) 0.79596(12) 0.0310(6) Uani 1 1 d . U . . .
C33 C 0.56505(13) 0.4030(3) 0.79560(13) 0.0336(6) Uani 1 1 d . U . . .
C34 C 0.60982(13) 0.3579(3) 0.82431(14) 0.0379(7) Uani 1 1 d . U . . .
H34 H 0.644862 0.399720 0.824193 0.045 Uiso 1 1 calc R U . . .
C35 C 0.60211(14) 0.2517(3) 0.85279(14) 0.0400(7) Uani 1 1 d . U . . .
H35 H 0.632397 0.220683 0.872167 0.048 Uiso 1 1 calc R U . . .
C36 C 0.55147(14) 0.1894(3) 0.85383(14) 0.0379(7) Uani 1 1 d . U . . .
H36 H 0.547263 0.115545 0.873128 0.045 Uiso 1 1 calc R U . . .
C37 C 0.50686(12) 0.2360(3) 0.82631(13) 0.0323(6) Uani 1 1 d . U . . .
C38 C 0.61690(13) 0.5807(3) 0.76978(15) 0.0424(8) Uani 1 1 d . U . . .
H38A H 0.612216 0.656083 0.749475 0.064 Uiso 1 1 calc R U . . .
H38B H 0.649562 0.534072 0.757896 0.064 Uiso 1 1 calc R U . . .
H38C H 0.622424 0.604109 0.804915 0.064 Uiso 1 1 calc R U . . .
C39 C 0.44494(15) 0.0808(3) 0.85769(16) 0.0451(8) Uani 1 1 d . U . . .
H39A H 0.469607 0.012754 0.847083 0.068 Uiso 1 1 calc R U . . .
H39B H 0.405858 0.054243 0.854640 0.068 Uiso 1 1 calc R U . . .
H39C H 0.452927 0.102274 0.892647 0.068 Uiso 1 1 calc R U . . .
F1 F 0.36182(13) 0.1286(4) 0.53889(14) 0.0548(9) Uani 0.756(3) 1 d . U P A 1
F2 F 0.41290(16) 0.0082(3) 0.46346(15) 0.0527(9) Uani 0.756(3) 1 d . U P A 1
F3 F 0.51353(15) 0.0870(4) 0.42977(12) 0.0680(10) Uani 0.756(3) 1 d . U P A 1
F4 F 0.56356(16) 0.2896(5) 0.47165(14) 0.0943(16) Uani 0.756(3) 1 d . U P A 1
F5 F 0.51155(15) 0.4161(4) 0.54497(12) 0.0697(11) Uani 0.756(3) 1 d . U P A 1
C20 C 0.4342(2) 0.2777(5) 0.54411(18) 0.0406(10) Uani 0.756(3) 1 d . U P A 1
C21 C 0.40998(18) 0.1730(5) 0.5219(2) 0.0418(10) Uani 0.756(3) 1 d . U P A 1
C22 C 0.4359(3) 0.1116(7) 0.4833(3) 0.0433(14) Uani 0.756(3) 1 d . U P A 1
C23 C 0.4871(3) 0.1516(7) 0.4668(3) 0.0534(15) Uani 0.756(3) 1 d . U P A 1
C24 C 0.5127(2) 0.2546(7) 0.4868(2) 0.0605(15) Uani 0.756(3) 1 d . U P A 1
C25 C 0.4857(3) 0.3162(7) 0.5254(2) 0.0525(14) Uani 0.756(3) 1 d . U P A 1
F1A F 0.3466(4) 0.0721(8) 0.5910(4) 0.057(3) Uani 0.244(3) 1 d . U P A 2
F2A F 0.3658(5) -0.1043(8) 0.5219(4) 0.068(3) Uani 0.244(3) 1 d . U P A 2
F3A F 0.4405(5) -0.0617(9) 0.4475(4) 0.066(3) Uani 0.244(3) 1 d . U P A 2
F4A F 0.4891(6) 0.1654(15) 0.4396(6) 0.076(4) Uani 0.244(3) 1 d . U P A 2
F5A F 0.4654(6) 0.3491(11) 0.5066(5) 0.062(3) Uani 0.244(3) 1 d . U P A 2
C20A C 0.4077(6) 0.2160(14) 0.5506(6) 0.037(2) Uani 0.244(3) 1 d . U P A 2
C21A C 0.3820(7) 0.0975(14) 0.5556(6) 0.036(3) Uani 0.244(3) 1 d . U P A 2
C22A C 0.3913(6) 0.0065(12) 0.5196(6) 0.043(3) Uani 0.244(3) 1 d . U P A 2
C23A C 0.4306(8) 0.029(2) 0.4798(7) 0.041(3) Uani 0.244(3) 1 d . U P A 2
C24A C 0.4532(11) 0.142(2) 0.4766(8) 0.043(4) Uani 0.244(3) 1 d . U P A 2
C25A C 0.4410(7) 0.2388(14) 0.5109(6) 0.042(3) Uani 0.244(3) 1 d . U P A 2
Cl1 Cl 0.6851(3) 0.2114(4) 0.4894(3) 0.0825(15) Uani 0.25 1 d . U P A -1
Cl2 Cl 0.5917(2) 0.2949(4) 0.54933(17) 0.0649(11) Uani 0.25 1 d . U P A -1
C40 C 0.6212(9) 0.290(2) 0.4906(8) 0.077(5) Uani 0.25 1 d . U P A -1
H40A H 0.626984 0.376460 0.478557 0.092 Uiso 0.25 1 calc R U P A -1
H40B H 0.594952 0.248575 0.467316 0.092 Uiso 0.25 1 calc R U P A -1

loop_
_atom_site_aniso_label
_atom_site_aniso_U_11
_atom_site_aniso_U_22
_atom_site_aniso_U_33
_atom_site_aniso_U_23
_atom_site_aniso_U_13
_atom_site_aniso_U_12
F6 0.0344(10) 0.0448(11) 0.0796(16) -0.0187(11) 0.0123(10) -0.0131(9)
F7 0.0534(13) 0.0462(12) 0.0676(15) -0.0207(11) 0.0039(11) -0.0110(10)
F8 0.0502(12) 0.0507(12) 0.0575(13) -0.0139(10) 0.0084(10) 0.0098(10)
F9 0.0298(10) 0.0583(13) 0.0647(14) -0.0074(11) 0.0108(9) -0.0003(9)
F10 0.0283(9) 0.0450(11) 0.0604(13) -0.0096(9) 0.0019(8) -0.0081(8)
O1 0.0271(11) 0.0353(11) 0.0534(14) 0.0075(10) -0.0033(9) -0.0032(9)
O2 0.0290(10) 0.0274(10) 0.0538(14) 0.0040(9) -0.0020(9) -0.0021(8)
N1 0.0292(12) 0.0305(12) 0.0418(14) 0.0006(11) -0.0005(11) 0.0046(10)
N2 0.0247(12) 0.0298(12) 0.0459(15) -0.0040(11) -0.0020(11) 0.0066(10)
N3 0.0298(13) 0.0259(12) 0.0478(15) 0.0016(11) -0.0005(11) 0.0026(10)
N4 0.0313(12) 0.0288(12) 0.0428(14) -0.0006(11) -0.0036(11) -0.0031(10)
C1 0.054(2) 0.054(2) 0.0414(19) -0.0030(16) -0.0053(15) 0.0161(18)
C2 0.0407(17) 0.0360(16) 0.0383(16) 0.0004(13) 0.0001(13) 0.0039(13)
C3 0.0445(18) 0.0378(16) 0.0432(18) -0.0016(14) 0.0048(14) 0.0078(15)
C4 0.0335(15) 0.0311(15) 0.0441(17) 0.0019(13) 0.0011(13) 0.0067(12)
C5 0.0234(13) 0.0254(13) 0.0442(16) 0.0029(12) -0.0009(12) -0.0006(11)
C6 0.0236(13) 0.0249(13) 0.0432(16) 0.0014(11) -0.0008(12) 0.0006(11)
C7 0.0224(13) 0.0221(12) 0.0449(16) -0.0021(11) -0.0023(12) 0.0003(10)
C8 0.0287(14) 0.0263(13) 0.0419(16) 0.0030(12) 0.0009(12) 0.0007(11)
C9 0.0310(15) 0.0261(13) 0.0443(17) -0.0008(12) 0.0042(12) -0.0009(12)
C10 0.0225(13) 0.0248(13) 0.0486(17) -0.0037(12) 0.0022(12) -0.0003(11)
C11 0.0221(13) 0.0236(13) 0.0532(18) -0.0022(12) 0.0026(12) -0.0018(11)
C12 0.0232(13) 0.0233(13) 0.0521(18) -0.0011(12) 0.0028(12) 0.0001(11)
C13 0.0316(16) 0.0311(15) 0.069(2) 0.0027(15) -0.0039(15) 0.0069(13)
C14 0.0342(17) 0.0361(17) 0.062(2) 0.0109(15) -0.0051(15) 0.0073(14)
C15 0.0265(14) 0.0337(15) 0.0515(18) 0.0091(14) -0.0025(13) -0.0010(12)
C16 0.0319(15) 0.0395(16) 0.0469(18) 0.0079(14) -0.0066(13) -0.0007(13)
C17 0.066(3) 0.084(3) 0.050(2) 0.005(2) -0.014(2) 0.031(2)
C18 0.083(3) 0.095(4) 0.043(2) -0.002(2) -0.017(2) 0.037(3)
C19 0.048(2) 0.050(2) 0.0418(18) 0.0014(15) -0.0079(15) 0.0068(16)
C26 0.0249(14) 0.0243(13) 0.0531(19) -0.0017(12) 0.0002(13) 0.0025(11)
C27 0.0297(15) 0.0279(14) 0.058(2) -0.0039(14) 0.0054(14) -0.0047(12)
C28 0.0386(17) 0.0283(15) 0.058(2) -0.0084(14) -0.0009(15) -0.0011(13)
C29 0.0385(17) 0.0333(16) 0.0491(19) -0.0045(14) 0.0041(14) 0.0056(13)
C30 0.0243(14) 0.0377(16) 0.0535(19) -0.0010(14) 0.0052(13) 0.0053(12)
C31 0.0266(14) 0.0289(14) 0.0512(19) -0.0031(13) -0.0020(13) -0.0007(12)
C32 0.0259(13) 0.0259(13) 0.0411(16) -0.0041(12) -0.0010(12) 0.0046(11)
C33 0.0280(14) 0.0284(14) 0.0444(17) -0.0003(12) 0.0014(12) 0.0031(12)
C34 0.0250(14) 0.0344(15) 0.054(2) -0.0006(14) -0.0041(13) 0.0031(12)
C35 0.0329(15) 0.0347(15) 0.052(2) 0.0005(14) -0.0079(14) 0.0085(13)
C36 0.0339(15) 0.0292(14) 0.0506(19) 0.0000(13) -0.0056(14) 0.0073(12)
C37 0.0273(14) 0.0223(13) 0.0474(17) -0.0032(12) -0.0021(12) 0.0024(11)
C38 0.0284(15) 0.0358(16) 0.063(2) 0.0045(15) 0.0010(15) -0.0038(13)
C39 0.0384(17) 0.0260(14) 0.071(2) 0.0061(15) 0.0012(16) -0.0016(13)
F1 0.0355(17) 0.071(2) 0.058(2) -0.0172(18) 0.0041(14) -0.0144(16)
F2 0.047(2) 0.055(2) 0.056(2) -0.0107(16) -0.0003(16) -0.0110(16)
F3 0.0532(19) 0.106(3) 0.0443(17) -0.0191(18) 0.0085(14) -0.015(2)
F4 0.065(2) 0.160(4) 0.058(2) -0.033(2) 0.0231(17) -0.059(3)
F5 0.072(2) 0.087(2) 0.0498(18) -0.0133(17) 0.0077(15) -0.0423(19)
C20 0.039(2) 0.045(3) 0.038(2) 0.000(2) -0.0065(18) -0.004(2)
C21 0.028(2) 0.051(3) 0.047(3) 0.000(2) -0.0041(18) -0.0062(19)
C22 0.040(4) 0.047(4) 0.043(3) -0.007(3) -0.003(2) -0.010(2)
C23 0.043(3) 0.079(4) 0.038(3) -0.006(3) 0.000(3) -0.012(3)
C24 0.049(3) 0.092(4) 0.041(3) -0.009(3) 0.008(2) -0.034(3)
C25 0.051(3) 0.063(4) 0.044(3) -0.002(3) 0.000(2) -0.018(3)
F1A 0.076(6) 0.032(4) 0.064(6) -0.005(4) 0.021(5) -0.004(4)
F2A 0.109(9) 0.027(4) 0.069(7) -0.007(4) 0.003(6) -0.010(5)
F3A 0.106(9) 0.052(5) 0.041(5) -0.008(4) -0.004(5) 0.037(6)
F4A 0.064(8) 0.095(9) 0.069(8) -0.004(8) 0.028(7) -0.001(6)
F5A 0.075(8) 0.057(6) 0.053(7) 0.001(5) 0.005(5) -0.032(6)
C20A 0.041(7) 0.032(5) 0.039(6) 0.000(4) -0.007(5) -0.003(5)
C21A 0.038(8) 0.031(5) 0.039(7) -0.005(5) -0.012(5) 0.002(5)
C22A 0.048(7) 0.024(5) 0.057(7) -0.011(5) -0.007(5) -0.003(5)
C23A 0.032(7) 0.048(7) 0.042(7) -0.011(6) -0.015(5) 0.012(6)
C24A 0.038(11) 0.058(7) 0.032(7) -0.006(6) -0.002(6) -0.002(7)
C25A 0.050(7) 0.041(6) 0.035(6) -0.002(5) -0.009(5) -0.004(5)
Cl1 0.091(4) 0.044(2) 0.112(4) 0.010(2) 0.018(3) 0.004(2)
Cl2 0.091(3) 0.049(2) 0.054(2) 0.0052(17) 0.000(2) 0.000(2)
C40 0.075(10) 0.096(14) 0.059(9) 0.015(10) 0.000(8) -0.008(9)

loop_
_atom_type_symbol
_atom_type_description
_atom_type_scat_dispersion_real
_atom_type_scat_dispersion_imag
_atom_type_scat_source
C C 0.0181 0.0091 'International Tables Vol C Tables 4.2.6.8 and 6.1.1.4'
H H 0.0000 0.0000 'International Tables Vol C Tables 4.2.6.8 and 6.1.1.4'
Cl Cl 0.3639 0.7018 'International Tables Vol C Tables 4.2.6.8 and 6.1.1.4'
F F 0.0727 0.0534 'International Tables Vol C Tables 4.2.6.8 and 6.1.1.4'
N N 0.0311 0.0180 'International Tables Vol C Tables 4.2.6.8 and 6.1.1.4'
O O 0.0492 0.0322 'International Tables Vol C Tables 4.2.6.8 and 6.1.1.4'

loop_
_geom_angle_atom_site_label_1
_geom_angle_atom_site_label_2
_geom_angle_atom_site_label_3
_geom_angle
_geom_angle_site_symmetry_1
_geom_angle_site_symmetry_3
_geom_angle_publ_flag
C33 O1 C38 117.3(3) . . ?
C37 O2 C39 117.0(2) . . ?
C2 N1 C5 110.9(3) . . ?
C2 N1 H1 124.6 . . ?
C5 N1 H1 124.6 . . ?
C7 N2 C10 109.7(3) . . ?
C7 N2 H2 120(3) . . ?
C10 N2 H2 117(3) . . ?
C15 N3 C12 112.7(3) . . ?
C15 N3 H3 114(4) . . ?
C12 N3 H3 132(4) . . ?
C16 N4 C19 108.9(3) . . ?
C2 C1 C19 122.9(3) . . ?
C2 C1 C20 114.3(3) . . ?
C19 C1 C20 122.3(3) . . ?
C2 C1 C20A 117.7(6) . . ?
C19 C1 C20A 113.0(6) . . ?
N1 C2 C1 123.6(3) . . ?
N1 C2 C3 106.8(3) . . ?
C1 C2 C3 129.6(3) . . ?
C4 C3 C2 107.8(3) . . ?
C4 C3 H3A 126.1 . . ?
C2 C3 H3A 126.1 . . ?
C3 C4 C5 108.5(3) . . ?
C3 C4 H4 125.8 . . ?
C5 C4 H4 125.8 . . ?
N1 C5 C6 127.0(3) . . ?
N1 C5 C4 106.1(3) . . ?
C6 C5 C4 126.9(3) . . ?
C7 C6 C5 126.0(3) . . ?
C7 C6 C32 117.9(3) . . ?
C5 C6 C32 116.1(3) . . ?
N2 C7 C6 126.4(3) . . ?
N2 C7 C8 106.2(3) . . ?
C6 C7 C8 127.2(3) . . ?
C9 C8 C7 108.9(3) . . ?
C9 C8 H8 125.5 . . ?
C7 C8 H8 125.5 . . ?
C8 C9 C10 109.1(3) . . ?
C8 C9 H9 125.4 . . ?
C10 C9 H9 125.4 . . ?
C11 C10 N2 124.8(3) . . ?
C11 C10 C9 129.1(3) . . ?
N2 C10 C9 105.9(3) . . ?
C10 C11 C12 122.8(3) . . ?
C10 C11 C26 117.7(3) . . ?
C12 C11 C26 119.4(3) . . ?
N3 C12 C11 120.2(3) . . ?
N3 C12 C13 104.8(3) . . ?
C11 C12 C13 134.9(3) . . ?
C14 C13 C12 108.7(3) . . ?
C14 C13 H13 125.6 . . ?
C12 C13 H13 125.6 . . ?
C13 C14 C15 107.8(3) . . ?
C13 C14 H14 126.1 . . ?
C15 C14 H14 126.1 . . ?
N3 C15 C14 105.9(3) . . ?
N3 C15 C16 114.4(3) . . ?
C14 C15 C16 138.9(3) . . ?
N4 C16 C15 115.3(3) . . ?
N4 C16 C17 108.5(3) . . ?
C15 C16 C17 136.0(3) . . ?
C18 C17 C16 106.9(4) . . ?
C18 C17 H17 126.5 . . ?
C16 C17 H17 126.5 . . ?
C17 C18 C19 107.6(4) . . ?
C17 C18 H18 126.2 . . ?
C19 C18 H18 126.2 . . ?
N4 C19 C1 120.2(3) . . ?
N4 C19 C18 108.1(3) . . ?
C1 C19 C18 131.6(4) . . ?
C31 C26 C27 116.2(3) . . ?
C31 C26 C11 122.2(3) . . ?
C27 C26 C11 121.6(3) . . ?
F6 C27 C28 118.1(3) . . ?
F6 C27 C26 119.8(3) . . ?
C28 C27 C26 122.1(3) . . ?
F7 C28 C29 119.8(3) . . ?
F7 C28 C27 120.2(3) . . ?
C29 C28 C27 119.9(3) . . ?
F8 C29 C28 120.1(3) . . ?
F8 C29 C30 119.9(3) . . ?
C28 C29 C30 119.9(3) . . ?
F9 C30 C29 119.9(3) . . ?
F9 C30 C31 120.9(3) . . ?
C29 C30 C31 119.2(3) . . ?
F10 C31 C26 119.8(3) . . ?
F10 C31 C30 117.5(3) . . ?
C26 C31 C30 122.7(3) . . ?
C33 C32 C37 119.0(3) . . ?
C33 C32 C6 120.0(3) . . ?
C37 C32 C6 121.0(3) . . ?
O1 C33 C32 115.5(3) . . ?
O1 C33 C34 123.8(3) . . ?
C32 C33 C34 120.6(3) . . ?
C35 C34 C33 118.9(3) . . ?
C35 C34 H34 120.6 . . ?
C33 C34 H34 120.6 . . ?
C34 C35 C36 121.8(3) . . ?
C34 C35 H35 119.1 . . ?
C36 C35 H35 119.1 . . ?
C35 C36 C37 119.1(3) . . ?
C35 C36 H36 120.4 . . ?
C37 C36 H36 120.4 . . ?
O2 C37 C36 124.7(3) . . ?
O2 C37 C32 114.8(3) . . ?
C36 C37 C32 120.6(3) . . ?
O1 C38 H38A 109.5 . . ?
O1 C38 H38B 109.5 . . ?
H38A C38 H38B 109.5 . . ?
O1 C38 H38C 109.5 . . ?
H38A C38 H38C 109.5 . . ?
H38B C38 H38C 109.5 . . ?
O2 C39 H39A 109.5 . . ?
O2 C39 H39B 109.5 . . ?
H39A C39 H39B 109.5 . . ?
O2 C39 H39C 109.5 . . ?
H39A C39 H39C 109.5 . . ?
H39B C39 H39C 109.5 . . ?
C24 F4 C40 138.7(9) . . ?
C25 C20 C21 116.9(5) . . ?
C25 C20 C1 124.3(5) . . ?
C21 C20 C1 118.3(5) . . ?
F1 C21 C22 118.5(5) . . ?
F1 C21 C20 120.3(5) . . ?
C22 C21 C20 121.3(5) . . ?
F2 C22 C23 119.8(6) . . ?
F2 C22 C21 120.4(6) . . ?
C23 C22 C21 119.7(7) . . ?
F3 C23 C22 119.2(6) . . ?
F3 C23 C24 119.1(7) . . ?
C22 C23 C24 121.7(7) . . ?
F4 C24 C23 121.0(6) . . ?
F4 C24 C25 121.1(5) . . ?
C23 C24 C25 117.8(6) . . ?
F5 C25 C24 117.1(5) . . ?
F5 C25 C20 120.3(6) . . ?
C24 C25 C20 122.6(6) . . ?
C25A C20A C21A 119.5(15) . . ?
C25A C20A C1 112.5(12) . . ?
C21A C20A C1 127.8(13) . . ?
F1A C21A C22A 117.4(14) . . ?
F1A C21A C20A 122.6(14) . . ?
C22A C21A C20A 119.8(15) . . ?
F2A C22A C21A 121.4(15) . . ?
F2A C22A C23A 118.7(15) . . ?
C21A C22A C23A 119.8(16) . . ?
F3A C23A C24A 123.8(19) . . ?
F3A C23A C22A 118(2) . . ?
C24A C23A C22A 117.8(19) . . ?
C23A C24A F4A 118.9(19) . . ?
C23A C24A C25A 123(2) . . ?
F4A C24A C25A 118(2) . . ?
F5A C25A C20A 119.5(15) . . ?
F5A C25A C24A 120.6(17) . . ?
C20A C25A C24A 119.7(17) . . ?
F4 C40 Cl2 85.9(11) . . ?
F4 C40 Cl1 144.4(18) . . ?
Cl2 C40 Cl1 112.9(12) . . ?
F4 C40 H40A 91.3 . . ?
Cl2 C40 H40A 109.0 . . ?
Cl1 C40 H40A 109.0 . . ?
F4 C40 H40B 35.5 . . ?
Cl2 C40 H40B 109.0 . . ?
Cl1 C40 H40B 109.0 . . ?
H40A C40 H40B 107.8 . . ?

loop_
_geom_bond_atom_site_label_1
_geom_bond_atom_site_label_2
_geom_bond_distance
_geom_bond_site_symmetry_2
_geom_bond_publ_flag
F6 C27 1.333(4) . ?
F7 C28 1.345(4) . ?
F8 C29 1.340(4) . ?
F9 C30 1.334(4) . ?
F10 C31 1.344(4) . ?
O1 C33 1.360(4) . ?
O1 C38 1.422(4) . ?
O2 C37 1.359(4) . ?
O2 C39 1.433(4) . ?
N1 C2 1.368(4) . ?
N1 C5 1.372(4) . ?
N1 H1 0.8800 . ?
N2 C7 1.395(4) . ?
N2 C10 1.405(4) . ?
N2 H2 0.89(4) . ?
N3 C15 1.359(4) . ?
N3 C12 1.369(4) . ?
N3 H3 0.87(6) . ?
N4 C16 1.346(4) . ?
N4 C19 1.360(5) . ?
C1 C2 1.400(5) . ?
C1 C19 1.409(5) . ?
C1 C20 1.506(6) . ?
C1 C20A 1.624(17) . ?
C2 C3 1.421(5) . ?
C3 C4 1.370(5) . ?
C3 H3A 0.9500 . ?
C4 C5 1.424(4) . ?
C4 H4 0.9500 . ?
C5 C6 1.411(5) . ?
C6 C7 1.405(4) . ?
C6 C32 1.492(4) . ?
C7 C8 1.417(5) . ?
C8 C9 1.366(4) . ?
C8 H8 0.9500 . ?
C9 C10 1.414(5) . ?
C9 H9 0.9500 . ?
C10 C11 1.401(4) . ?
C11 C12 1.414(5) . ?
C11 C26 1.486(4) . ?
C12 C13 1.418(4) . ?
C13 C14 1.383(6) . ?
C13 H13 0.9500 . ?
C14 C15 1.411(5) . ?
C14 H14 0.9500 . ?
C15 C16 1.425(5) . ?
C16 C17 1.444(6) . ?
C17 C18 1.348(7) . ?
C17 H17 0.9500 . ?
C18 C19 1.436(5) . ?
C18 H18 0.9500 . ?
C26 C31 1.379(4) . ?
C26 C27 1.394(4) . ?
C27 C28 1.390(5) . ?
C28 C29 1.363(5) . ?
C29 C30 1.382(5) . ?
C30 C31 1.392(5) . ?
C32 C33 1.391(4) . ?
C32 C37 1.408(4) . ?
C33 C34 1.402(4) . ?
C34 C35 1.383(5) . ?
C34 H34 0.9500 . ?
C35 C36 1.383(5) . ?
C35 H35 0.9500 . ?
C36 C37 1.389(4) . ?
C36 H36 0.9500 . ?
C38 H38A 0.9800 . ?
C38 H38B 0.9800 . ?
C38 H38C 0.9800 . ?
C39 H39A 0.9800 . ?
C39 H39B 0.9800 . ?
C39 H39C 0.9800 . ?
F1 C21 1.326(6) . ?
F2 C22 1.347(7) . ?
F3 C23 1.362(8) . ?
F4 C24 1.335(6) . ?
F4 C40 1.47(2) . ?
F5 C25 1.343(7) . ?
C20 C25 1.392(8) . ?
C20 C21 1.395(7) . ?
C21 C22 1.372(9) . ?
C22 C23 1.370(9) . ?
C23 C24 1.372(9) . ?
C24 C25 1.384(9) . ?
F1A C21A 1.30(2) . ?
F2A C22A 1.338(16) . ?
F3A C23A 1.32(2) . ?
F4A C24A 1.33(3) . ?
F5A C25A 1.324(18) . ?
C20A C25A 1.35(2) . ?
C20A C21A 1.42(2) . ?
C21A C22A 1.39(2) . ?
C22A C23A 1.44(3) . ?
C23A C24A 1.33(3) . ?
C24A C25A 1.42(3) . ?
Cl1 C40 1.75(2) . ?
Cl2 C40 1.72(2) . ?
C40 H40A 0.9900 . ?
C40 H40B 0.9900 . ?

loop_
_geom_torsion_atom_site_label_1
_geom_torsion_atom_site_label_2
_geom_torsion_atom_site_label_3
_geom_torsion_atom_site_label_4
_geom_torsion
_geom_torsion_site_symmetry_1
_geom_torsion_site_symmetry_2
_geom_torsion_site_symmetry_3
_geom_torsion_site_symmetry_4
_geom_torsion_publ_flag
C5 N1 C2 C1 -178.7(3) . . . . ?
C5 N1 C2 C3 1.0(4) . . . . ?
C19 C1 C2 N1 -3.7(6) . . . . ?
C20 C1 C2 N1 168.3(4) . . . . ?
C20A C1 C2 N1 -153.5(7) . . . . ?
C19 C1 C2 C3 176.7(4) . . . . ?
C20 C1 C2 C3 -11.3(6) . . . . ?
C20A C1 C2 C3 26.9(9) . . . . ?
N1 C2 C3 C4 -0.7(4) . . . . ?
C1 C2 C3 C4 178.9(4) . . . . ?
C2 C3 C4 C5 0.2(4) . . . . ?
C2 N1 C5 C6 -177.8(3) . . . . ?
C2 N1 C5 C4 -0.8(3) . . . . ?
C3 C4 C5 N1 0.4(4) . . . . ?
C3 C4 C5 C6 177.3(3) . . . . ?
N1 C5 C6 C7 -0.1(5) . . . . ?
C4 C5 C6 C7 -176.5(3) . . . . ?
N1 C5 C6 C32 178.3(3) . . . . ?
C4 C5 C6 C32 2.0(4) . . . . ?
C10 N2 C7 C6 177.4(3) . . . . ?
C10 N2 C7 C8 1.3(3) . . . . ?
C5 C6 C7 N2 -9.0(5) . . . . ?
C32 C6 C7 N2 172.6(3) . . . . ?
C5 C6 C7 C8 166.3(3) . . . . ?
C32 C6 C7 C8 -12.2(5) . . . . ?
N2 C7 C8 C9 -0.3(3) . . . . ?
C6 C7 C8 C9 -176.4(3) . . . . ?
C7 C8 C9 C10 -0.8(4) . . . . ?
C7 N2 C10 C11 -177.8(3) . . . . ?
C7 N2 C10 C9 -1.8(3) . . . . ?
C8 C9 C10 C11 177.3(3) . . . . ?
C8 C9 C10 N2 1.5(3) . . . . ?
N2 C10 C11 C12 9.5(5) . . . . ?
C9 C10 C11 C12 -165.5(3) . . . . ?
N2 C10 C11 C26 -171.2(3) . . . . ?
C9 C10 C11 C26 13.7(5) . . . . ?
C15 N3 C12 C11 -173.6(3) . . . . ?
C15 N3 C12 C13 2.1(4) . . . . ?
C10 C11 C12 N3 11.0(5) . . . . ?
C26 C11 C12 N3 -168.3(3) . . . . ?
C10 C11 C12 C13 -163.0(3) . . . . ?
C26 C11 C12 C13 17.7(5) . . . . ?
N3 C12 C13 C14 -0.8(4) . . . . ?
C11 C12 C13 C14 173.8(3) . . . . ?
C12 C13 C14 C15 -0.6(4) . . . . ?
C12 N3 C15 C14 -2.4(4) . . . . ?
C12 N3 C15 C16 169.5(3) . . . . ?
C13 C14 C15 N3 1.8(4) . . . . ?
C13 C14 C15 C16 -167.0(4) . . . . ?
C19 N4 C16 C15 -176.0(3) . . . . ?
C19 N4 C16 C17 1.0(4) . . . . ?
N3 C15 C16 N4 -6.4(4) . . . . ?
C14 C15 C16 N4 161.7(4) . . . . ?
N3 C15 C16 C17 177.7(5) . . . . ?
C14 C15 C16 C17 -14.1(8) . . . . ?
N4 C16 C17 C18 -0.7(6) . . . . ?
C15 C16 C17 C18 175.3(5) . . . . ?
C16 C17 C18 C19 0.2(6) . . . . ?
C16 N4 C19 C1 175.5(4) . . . . ?
C16 N4 C19 C18 -0.9(5) . . . . ?
C2 C1 C19 N4 -1.1(6) . . . . ?
C20 C1 C19 N4 -172.5(4) . . . . ?
C20A C1 C19 N4 150.0(7) . . . . ?
C2 C1 C19 C18 174.2(5) . . . . ?
C20 C1 C19 C18 2.9(8) . . . . ?
C20A C1 C19 C18 -34.7(9) . . . . ?
C17 C18 C19 N4 0.4(6) . . . . ?
C17 C18 C19 C1 -175.3(5) . . . . ?
C10 C11 C26 C31 -119.2(3) . . . . ?
C12 C11 C26 C31 60.1(4) . . . . ?
C10 C11 C26 C27 58.5(4) . . . . ?
C12 C11 C26 C27 -122.2(3) . . . . ?
C31 C26 C27 F6 -178.7(3) . . . . ?
C11 C26 C27 F6 3.5(5) . . . . ?
C31 C26 C27 C28 0.1(5) . . . . ?
C11 C26 C27 C28 -177.7(3) . . . . ?
F6 C27 C28 F7 -1.6(5) . . . . ?
C26 C27 C28 F7 179.6(3) . . . . ?
F6 C27 C28 C29 179.1(3) . . . . ?
C26 C27 C28 C29 0.3(6) . . . . ?
F7 C28 C29 F8 0.0(5) . . . . ?
C27 C28 C29 F8 179.3(3) . . . . ?
F7 C28 C29 C30 -179.5(3) . . . . ?
C27 C28 C29 C30 -0.1(6) . . . . ?
F8 C29 C30 F9 -0.8(5) . . . . ?
C28 C29 C30 F9 178.7(3) . . . . ?
F8 C29 C30 C31 -179.8(3) . . . . ?
C28 C29 C30 C31 -0.4(5) . . . . ?
C27 C26 C31 F10 -178.3(3) . . . . ?
C11 C26 C31 F10 -0.6(5) . . . . ?
C27 C26 C31 C30 -0.6(5) . . . . ?
C11 C26 C31 C30 177.2(3) . . . . ?
F9 C30 C31 F10 -0.5(5) . . . . ?
C29 C30 C31 F10 178.5(3) . . . . ?
F9 C30 C31 C26 -178.3(3) . . . . ?
C29 C30 C31 C26 0.8(5) . . . . ?
C7 C6 C32 C33 -97.0(4) . . . . ?
C5 C6 C32 C33 84.4(4) . . . . ?
C7 C6 C32 C37 83.4(4) . . . . ?
C5 C6 C32 C37 -95.2(4) . . . . ?
C38 O1 C33 C32 170.6(3) . . . . ?
C38 O1 C33 C34 -10.4(5) . . . . ?
C37 C32 C33 O1 -179.8(3) . . . . ?
C6 C32 C33 O1 0.6(4) . . . . ?
C37 C32 C33 C34 1.1(5) . . . . ?
C6 C32 C33 C34 -178.5(3) . . . . ?
O1 C33 C34 C35 -178.6(3) . . . . ?
C32 C33 C34 C35 0.4(5) . . . . ?
C33 C34 C35 C36 -0.3(5) . . . . ?
C34 C35 C36 C37 -1.3(5) . . . . ?
C39 O2 C37 C36 0.1(5) . . . . ?
C39 O2 C37 C32 -178.7(3) . . . . ?
C35 C36 C37 O2 -176.0(3) . . . . ?
C35 C36 C37 C32 2.8(5) . . . . ?
C33 C32 C37 O2 176.2(3) . . . . ?
C6 C32 C37 O2 -4.2(4) . . . . ?
C33 C32 C37 C36 -2.7(5) . . . . ?
C6 C32 C37 C36 176.9(3) . . . . ?
C2 C1 C20 C25 -59.0(7) . . . . ?
C19 C1 C20 C25 113.1(6) . . . . ?
C2 C1 C20 C21 112.3(5) . . . . ?
C19 C1 C20 C21 -75.6(6) . . . . ?
C25 C20 C21 F1 177.8(5) . . . . ?
C1 C20 C21 F1 5.8(7) . . . . ?
C25 C20 C21 C22 -0.3(8) . . . . ?
C1 C20 C21 C22 -172.3(5) . . . . ?
F1 C21 C22 F2 -0.5(10) . . . . ?
C20 C21 C22 F2 177.6(6) . . . . ?
F1 C21 C22 C23 -176.6(6) . . . . ?
C20 C21 C22 C23 1.5(10) . . . . ?
F2 C22 C23 F3 1.2(11) . . . . ?
C21 C22 C23 F3 177.3(6) . . . . ?
F2 C22 C23 C24 -178.2(6) . . . . ?
C21 C22 C23 C24 -2.1(12) . . . . ?
C40 F4 C24 C23 -107.5(17) . . . . ?
C40 F4 C24 C25 68.4(19) . . . . ?
F3 C23 C24 F4 -2.0(10) . . . . ?
C22 C23 C24 F4 177.4(7) . . . . ?
F3 C23 C24 C25 -178.0(6) . . . . ?
C22 C23 C24 C25 1.4(11) . . . . ?
F4 C24 C25 F5 3.4(10) . . . . ?
C23 C24 C25 F5 179.4(6) . . . . ?
F4 C24 C25 C20 -176.2(6) . . . . ?
C23 C24 C25 C20 -0.2(11) . . . . ?
C21 C20 C25 F5 -179.9(5) . . . . ?
C1 C20 C25 F5 -8.5(9) . . . . ?
C21 C20 C25 C24 -0.4(10) . . . . ?
C1 C20 C25 C24 171.0(6) . . . . ?
C2 C1 C20A C25A -102.0(11) . . . . ?
C19 C1 C20A C25A 105.3(11) . . . . ?
C2 C1 C20A C21A 72.2(15) . . . . ?
C19 C1 C20A C21A -80.6(14) . . . . ?
C25A C20A C21A F1A -175.3(15) . . . . ?
C1 C20A C21A F1A 11(2) . . . . ?
C25A C20A C21A C22A 0(2) . . . . ?
C1 C20A C21A C22A -173.9(13) . . . . ?
F1A C21A C22A F2A -1(2) . . . . ?
C20A C21A C22A F2A -176.9(14) . . . . ?
F1A C21A C22A C23A -179.4(14) . . . . ?
C20A C21A C22A C23A 5(2) . . . . ?
F2A C22A C23A F3A -1(2) . . . . ?
C21A C22A C23A F3A 176.8(14) . . . . ?
F2A C22A C23A C24A 176.5(17) . . . . ?
C21A C22A C23A C24A -6(3) . . . . ?
F3A C23A C24A F4A -2(3) . . . . ?
C22A C23A C24A F4A -179.0(18) . . . . ?
F3A C23A C24A C25A 178.4(17) . . . . ?
C22A C23A C24A C25A 1(3) . . . . ?
C21A C20A C25A F5A -179.4(14) . . . . ?
C1 C20A C25A F5A -4.7(19) . . . . ?
C21A C20A C25A C24A -5(2) . . . . ?
C1 C20A C25A C24A 170.2(15) . . . . ?
C23A C24A C25A F5A 178.9(19) . . . . ?
F4A C24A C25A F5A -1(3) . . . . ?
C23A C24A C25A C20A 4(3) . . . . ?
F4A C24A C25A C20A -175.8(18) . . . . ?
C24 F4 C40 Cl2 -27(2) . . . . ?
C24 F4 C40 Cl1 98(2) . . . . ?
